data_7247124
loop_
_publ_author_name
'Kaszubowski, Oskar'
'\'Slepokura, Katarzyna'

_publ_section_title
;
 Structural aspects of dehydration and rehydration in the adenosine
 5&#x2032;-diphosphate (ADP)--potassium--water system
;
_journal_issue 32
_journal_name_full CrystEngComm
_journal_page_first 4592
_journal_page_last 4603
_journal_paper_doi 10.1039/D3CE00395G
_journal_volume 25
_journal_year 2023
_chemical_absolute_configuration rmad
_chemical_formula_moiety 'C10 H14 K N5 O10 P2'
_chemical_formula_sum 'C10 H14 K N5 O10 P2'
_chemical_formula_weight 465.30
_space_group_crystal_system orthorhombic
_space_group_IT_number 19
_space_group_name_Hall 'P 2ac 2ab'
_space_group_name_H-M_alt 'P 21 21 21'
_atom_sites_solution_hydrogens geom
_atom_sites_solution_primary dual
_atom_sites_solution_secondary difmap
_audit_creation_method SHELXL-2018/3
_audit_update_record
;
2023-02-16 deposited with the CCDC.	2023-06-26 downloaded from the CCDC.
;
_cell_angle_alpha 90
_cell_angle_beta 90
_cell_angle_gamma 90
_cell_formula_units_Z 4
_cell_length_a 26.388(9)
_cell_length_b 10.285(4)
_cell_length_c 6.2377(15)
_cell_measurement_reflns_used 4774
_cell_measurement_temperature 320(2)
_cell_measurement_theta_max 71.5620
_cell_measurement_theta_min 3.3050
_cell_volume 1692.9(10)
_computing_cell_refinement 'CrysAlisPro 1.171.41.80a (Rigaku OD, 2020)'
_computing_data_collection 'CrysAlisPro 1.171.41.80a (Rigaku OD, 2020)'
_computing_data_reduction 'CrysAlisPro 1.171.41.80a (Rigaku OD, 2020)'
_computing_structure_refinement 'SHELXL-2018/3 (Sheldrick, 2018)'
_computing_structure_solution 'SHELXT-2018 (Sheldrick, 2018)'
_diffrn_ambient_temperature 320(2)
_diffrn_detector 'Hybrid Pixel Array Detector'
_diffrn_detector_area_resol_mean 10.0000
_diffrn_detector_type 'HyPix-Arc 150'
_diffrn_measured_fraction_theta_full 0.998
_diffrn_measured_fraction_theta_max 0.998
_diffrn_measurement_device 'four-circle diffractometer'
_diffrn_measurement_device_type 'Rigaku XtaLAB Synergy R, DW system, HyPix-Arc 150'
_diffrn_measurement_method 'omega scan'
_diffrn_radiation_monochromator mirror
_diffrn_radiation_probe x-ray
_diffrn_radiation_type CuK\a
_diffrn_radiation_wavelength 1.5418
_diffrn_reflns_av_R_equivalents 0.0749
_diffrn_reflns_av_unetI/netI 0.0489
_diffrn_reflns_Laue_measured_fraction_full 0.998
_diffrn_reflns_Laue_measured_fraction_max 0.998
_diffrn_reflns_limit_h_max 30
_diffrn_reflns_limit_h_min -30
_diffrn_reflns_limit_k_max 11
_diffrn_reflns_limit_k_min -11
_diffrn_reflns_limit_l_max 7
_diffrn_reflns_limit_l_min -6
_diffrn_reflns_number 10912
_diffrn_reflns_point_group_measured_fraction_full 0.995
_diffrn_reflns_point_group_measured_fraction_max 0.995
_diffrn_reflns_theta_full 63.987
_diffrn_reflns_theta_max 63.987
_diffrn_reflns_theta_min 3.350
_diffrn_source 'Rotating-anode X-ray tube'
_diffrn_source_type 'Rigaku (Cu) X-ray Source'
_exptl_absorpt_coefficient_mu 5.192
_exptl_absorpt_correction_T_max 0.895
_exptl_absorpt_correction_T_min 0.497
_exptl_absorpt_correction_type analytical
_exptl_absorpt_process_details
;
CrysAlisPro 1.171.41.80a (Rigaku Oxford Diffraction, 2020)
Analytical numeric absorption correction using a multifaceted crystal
model based on expressions derived by R.C. Clark & J.S. Reid.
(Clark, R. C. & Reid, J. S. (1995). Acta Cryst. A51, 887-897)
Empirical absorption correction using spherical harmonics,
implemented in SCALE3 ABSPACK scaling algorithm.
;
_exptl_crystal_colour colourless
_exptl_crystal_density_diffrn 1.826
_exptl_crystal_description needle
_exptl_crystal_F_000 952
_exptl_crystal_size_max 0.30
_exptl_crystal_size_mid 0.02
_exptl_crystal_size_min 0.02
_refine_diff_density_max 0.413
_refine_diff_density_min -0.478
_refine_diff_density_rms 0.083
_refine_ls_abs_structure_details
;
 Flack x determined using 681 quotients [(I+)-(I-)]/[(I+)+(I-)]
 (Parsons, Flack and Wagner, Acta Cryst. B69 (2013) 249-259).
;
_refine_ls_abs_structure_Flack 0.038(13)
_refine_ls_extinction_method none
_refine_ls_goodness_of_fit_ref 1.101
_refine_ls_hydrogen_treatment constr
_refine_ls_matrix_type full
_refine_ls_number_parameters 256
_refine_ls_number_reflns 2785
_refine_ls_number_restraints 0
_refine_ls_restrained_S_all 1.101
_refine_ls_R_factor_all 0.0792
_refine_ls_R_factor_gt 0.0580
_refine_ls_shift/su_max 0.000
_refine_ls_shift/su_mean 0.000
_refine_ls_structure_factor_coef Fsqd
_refine_ls_weighting_details 'w=1/[\s^2^(Fo^2^)+(0.0983P)^2^+0.9336P] where P=(Fo^2^+2Fc^2^)/3'
_refine_ls_weighting_scheme calc
_refine_ls_wR_factor_gt 0.1607
_refine_ls_wR_factor_ref 0.1800
_reflns_Friedel_coverage 0.688
_reflns_Friedel_fraction_full 0.990
_reflns_Friedel_fraction_max 0.990
_reflns_number_gt 2113
_reflns_number_total 2785
_reflns_threshold_expression 'I > 2\s(I)'
_cod_data_source_file d3ce00395g3.cif
_cod_data_source_block III
_cod_depositor_comments 'Adding full bibliography for 7247122--7247126.cif.'
_cod_database_code 7247124
_shelx_shelxl_version_number 2018/3
_shelx_space_group_comment
;
The symmetry employed for this shelxl refinement is uniquely defined
by the following loop, which should always be used as a source of
symmetry information in preference to the above space-group names.
They are only intended as comments.
;
_shelx_estimated_absorpt_t_min 0.305
_shelx_estimated_absorpt_t_max 0.903

loop_
_space_group_symop_operation_xyz
'x, y, z'
'-x+1/2, -y, z+1/2'
'-x, y+1/2, -z+1/2'
'x+1/2, -y+1/2, -z'

loop_
_atom_site_label
_atom_site_type_symbol
_atom_site_fract_x
_atom_site_fract_y
_atom_site_fract_z
_atom_site_U_iso_or_equiv
_atom_site_adp_type
_atom_site_occupancy
_atom_site_site_symmetry_order
_atom_site_calc_flag
_atom_site_refinement_flags_posn
_atom_site_refinement_flags_adp
_atom_site_refinement_flags_occupancy
_atom_site_disorder_assembly
_atom_site_disorder_group
K1 K 0.65927(12) 0.0525(3) 0.2065(6) 0.1081(11) Uani 1 1 d . . . . .
P1 P 0.67685(10) 0.2900(3) 0.6876(4) 0.0638(7) Uani 1 1 d . . . . .
P2 P 0.57318(9) 0.2244(2) 0.5594(3) 0.0512(6) Uani 1 1 d . . . . .
O11 O 0.6845(3) 0.2455(9) 0.9090(11) 0.092(3) Uani 1 1 d . . . . .
O12 O 0.6981(2) 0.2107(8) 0.5089(12) 0.0756(19) Uani 1 1 d . . . . .
O13 O 0.6177(2) 0.3142(6) 0.6461(10) 0.0573(16) Uani 1 1 d . . . . .
O21 O 0.5804(3) 0.0887(6) 0.6264(12) 0.0748(19) Uani 1 1 d . . . . .
O22 O 0.5254(2) 0.2916(6) 0.6282(10) 0.0601(16) Uani 1 1 d . . . . .
O23 O 0.5787(3) 0.2319(6) 0.3087(9) 0.0637(17) Uani 1 1 d . . . . .
H23 H 0.579619 0.308217 0.271152 0.096 Uiso 1 1 calc R U . . .
O2' O 0.7013(3) 0.8321(8) 1.0149(11) 0.0734(19) Uani 1 1 d . . . . .
H2O H 0.732170 0.839799 1.021899 0.110 Uiso 1 1 calc R U . . .
O3' O 0.7203(4) 0.8517(9) 0.5846(14) 0.106(3) Uani 1 1 d . . . . .
H3O H 0.745524 0.855386 0.508108 0.160 Uiso 1 1 calc R U . . .
O4' O 0.6282(2) 0.6566(8) 0.6355(9) 0.0659(18) Uani 1 1 d . . . . .
O5' O 0.6962(3) 0.4373(7) 0.6766(10) 0.0672(17) Uani 1 1 d . . . . .
N1 N 0.5208(3) 0.7599(7) 1.4918(12) 0.0530(18) Uani 1 1 d . . . . .
H1 H 0.502000 0.783077 1.597849 0.064 Uiso 1 1 calc R U . . .
N3 N 0.5742(3) 0.8355(7) 1.2118(12) 0.0559(18) Uani 1 1 d . . . . .
N6 N 0.4993(3) 0.5464(7) 1.5586(13) 0.064(2) Uani 1 1 d . . . . .
H61 H 0.481681 0.571587 1.666878 0.077 Uiso 1 1 calc R U . . .
H62 H 0.501030 0.465107 1.527232 0.077 Uiso 1 1 calc R U . . .
N7 N 0.5658(3) 0.4881(7) 1.1616(12) 0.059(2) Uani 1 1 d . . . . .
N9 N 0.6024(3) 0.6562(7) 0.9898(11) 0.0523(17) Uani 1 1 d . . . . .
C1' C 0.6331(3) 0.7267(10) 0.8314(13) 0.056(2) Uani 1 1 d . . . . .
H1' H 0.620489 0.815726 0.814075 0.067 Uiso 1 1 calc R U . . .
C2' C 0.6891(3) 0.7279(9) 0.8799(13) 0.055(2) Uani 1 1 d . . . . .
H2' H 0.697438 0.647107 0.955311 0.066 Uiso 1 1 calc R U . . .
C3' C 0.7141(4) 0.7235(12) 0.6607(15) 0.068(3) Uani 1 1 d . . . . .
H3' H 0.746862 0.678677 0.668358 0.081 Uiso 1 1 calc R U . . .
C4' C 0.6768(4) 0.6471(10) 0.5225(15) 0.061(2) Uani 1 1 d . . . . .
H4' H 0.673518 0.691853 0.384568 0.074 Uiso 1 1 calc R U . . .
C5' C 0.6899(4) 0.5104(10) 0.4800(15) 0.066(3) Uani 1 1 d . . . . .
H5'1 H 0.663382 0.470790 0.394532 0.080 Uiso 1 1 calc R U . . .
H5'2 H 0.721150 0.506825 0.398046 0.080 Uiso 1 1 calc R U . . .
C2 C 0.5457(4) 0.8514(10) 1.3845(16) 0.060(2) Uani 1 1 d . . . . .
H2 H 0.542770 0.935879 1.436451 0.072 Uiso 1 1 calc R U . . .
C4 C 0.5765(3) 0.7089(9) 1.1597(13) 0.051(2) Uani 1 1 d . . . . .
C5 C 0.5541(3) 0.6062(8) 1.2621(14) 0.052(2) Uani 1 1 d . . . . .
C6 C 0.5235(3) 0.6316(8) 1.4420(15) 0.052(2) Uani 1 1 d . . . . .
C8 C 0.5943(4) 0.5264(10) 0.9980(14) 0.061(2) Uani 1 1 d . . . . .
H8 H 0.607487 0.468883 0.897419 0.074 Uiso 1 1 calc R U . . .

loop_
_atom_site_aniso_label
_atom_site_aniso_U_11
_atom_site_aniso_U_22
_atom_site_aniso_U_33
_atom_site_aniso_U_23
_atom_site_aniso_U_13
_atom_site_aniso_U_12
K1 0.105(2) 0.0797(18) 0.140(3) -0.0376(18) 0.037(2) -0.0093(15)
P1 0.0530(13) 0.0787(17) 0.0597(13) -0.0040(14) -0.0030(11) -0.0060(13)
P2 0.0498(12) 0.0524(12) 0.0514(11) -0.0039(11) 0.0061(10) -0.0045(11)
O11 0.091(5) 0.121(7) 0.066(4) 0.017(5) -0.017(4) -0.028(5)
O12 0.057(4) 0.087(5) 0.083(4) -0.013(4) 0.010(3) 0.005(4)
O13 0.048(3) 0.059(4) 0.065(4) -0.023(3) 0.002(3) -0.005(3)
O21 0.082(5) 0.055(4) 0.087(5) 0.004(4) 0.017(4) -0.001(3)
O22 0.050(3) 0.070(4) 0.060(3) 0.002(3) 0.013(3) 0.006(3)
O23 0.076(4) 0.070(4) 0.045(3) -0.014(3) 0.010(3) -0.002(4)
O2' 0.058(4) 0.100(5) 0.063(4) -0.022(4) -0.004(3) -0.005(4)
O3' 0.145(9) 0.107(7) 0.068(5) -0.006(5) 0.018(5) -0.049(6)
O4' 0.050(4) 0.105(5) 0.043(3) -0.010(3) 0.003(3) -0.006(3)
O5' 0.069(4) 0.075(4) 0.057(3) -0.006(4) -0.003(3) -0.019(3)
N1 0.050(4) 0.054(4) 0.056(4) -0.011(4) 0.005(3) -0.001(3)
N3 0.053(4) 0.056(4) 0.058(4) -0.002(4) 0.006(4) -0.001(4)
N6 0.073(5) 0.057(4) 0.062(5) -0.006(4) 0.019(4) -0.003(4)
N7 0.066(5) 0.056(4) 0.055(4) -0.009(4) 0.013(4) -0.005(4)
N9 0.055(4) 0.056(4) 0.046(4) -0.006(3) 0.007(3) -0.004(3)
C1' 0.054(5) 0.069(6) 0.044(4) -0.005(5) 0.003(4) -0.003(4)
C2' 0.056(5) 0.062(5) 0.047(4) -0.004(4) 0.002(4) 0.001(4)
C3' 0.065(6) 0.082(7) 0.056(5) -0.007(6) 0.009(5) -0.018(5)
C4' 0.056(5) 0.078(6) 0.050(5) -0.004(5) 0.006(4) -0.009(5)
C5' 0.071(7) 0.071(6) 0.057(5) -0.008(5) 0.002(5) -0.014(5)
C2 0.053(5) 0.058(6) 0.068(6) -0.003(5) 0.004(5) 0.004(4)
C4 0.049(5) 0.059(5) 0.045(4) -0.005(4) -0.003(4) 0.000(4)
C5 0.050(5) 0.051(5) 0.054(5) -0.001(4) -0.002(4) 0.002(4)
C6 0.044(5) 0.060(5) 0.053(5) -0.001(4) 0.001(4) 0.006(4)
C8 0.067(6) 0.067(6) 0.050(4) -0.020(5) 0.009(4) -0.001(5)

loop_
_atom_type_symbol
_atom_type_description
_atom_type_scat_dispersion_real
_atom_type_scat_dispersion_imag
_atom_type_scat_source
C C 0.0181 0.0091 'International Tables Vol C Tables 4.2.6.8 and 6.1.1.4'
H H 0.0000 0.0000 'International Tables Vol C Tables 4.2.6.8 and 6.1.1.4'
K K 0.3868 1.0657 'International Tables Vol C Tables 4.2.6.8 and 6.1.1.4'
N N 0.0311 0.0180 'International Tables Vol C Tables 4.2.6.8 and 6.1.1.4'
O O 0.0492 0.0322 'International Tables Vol C Tables 4.2.6.8 and 6.1.1.4'
P P 0.2955 0.4335 'International Tables Vol C Tables 4.2.6.8 and 6.1.1.4'

loop_
_geom_angle_atom_site_label_1
_geom_angle_atom_site_label_2
_geom_angle_atom_site_label_3
_geom_angle
_geom_angle_site_symmetry_1
_geom_angle_site_symmetry_3
_geom_angle_publ_flag
O5' P1 O11 107.0(4) . . yes
O5' P1 O12 111.5(4) . . yes
O5' P1 O13 99.0(4) . . yes
O11 P1 O12 118.8(5) . . yes
O11 P1 O13 109.5(4) . . yes
O12 P1 O13 109.3(4) . . yes
O13 P2 O21 111.0(4) . . yes
O13 P2 O22 104.8(3) . . yes
O13 P2 O23 104.0(4) . . yes
O21 P2 O22 117.8(4) . . yes
O21 P2 O23 108.5(4) . . yes
O22 P2 O23 109.9(4) . . yes
O12 K1 O2' 129.7(2) . 1_544 ?
O12 K1 O11 86.9(2) . 1_554 ?
O2' K1 O11 101.4(3) 1_544 1_554 ?
O12 K1 O23 74.9(2) . . ?
O2' K1 O23 155.0(2) 1_544 . ?
O11 K1 O23 82.4(2) 1_554 . ?
O12 K1 N3 133.5(2) . 1_544 ?
O2' K1 N3 73.4(2) 1_544 1_544 ?
O11 K1 N3 132.5(2) 1_554 1_544 ?
O23 K1 N3 85.7(2) . 1_544 ?
O12 K1 O21 67.9(2) . . ?
O2' K1 O21 132.0(2) 1_544 . ?
O11 K1 O21 125.8(2) 1_554 . ?
O23 K1 O21 45.73(18) . . ?
N3 K1 O21 68.39(19) 1_544 . ?
O12 K1 O3' 68.1(2) . 2_664 ?
O2' K1 O3' 76.7(2) 1_544 2_664 ?
O11 K1 O3' 55.0(2) 1_554 2_664 ?
O23 K1 O3' 123.4(2) . 2_664 ?
N3 K1 O3' 150.0(2) 1_544 2_664 ?
O21 K1 O3' 135.8(2) . 2_664 ?
O12 K1 P2 61.20(15) . . ?
O2' K1 P2 154.84(19) 1_544 . ?
O11 K1 P2 101.9(2) 1_554 . ?
O23 K1 P2 24.79(12) . . ?
N3 K1 P2 83.87(16) 1_544 . ?
O21 K1 P2 23.91(12) . . ?
O3' K1 P2 125.31(19) 2_664 . ?
O11 P1 O12 118.8(5) . . ?
O11 P1 O5' 107.0(4) . . ?
O12 P1 O5' 111.5(4) . . ?
O11 P1 O13 109.5(4) . . ?
O12 P1 O13 109.3(4) . . ?
O5' P1 O13 99.0(4) . . ?
O21 P2 O22 117.8(4) . . ?
O21 P2 O23 108.5(4) . . ?
O22 P2 O23 109.9(4) . . ?
O21 P2 O13 111.0(4) . . ?
O22 P2 O13 104.8(3) . . ?
O23 P2 O13 104.0(4) . . ?
O21 P2 K1 68.1(3) . . ?
O22 P2 K1 157.7(3) . . ?
O23 P2 K1 50.3(3) . . ?
O13 P2 K1 91.5(2) . . ?
P1 O11 K1 144.3(5) . 1_556 ?
P1 O12 K1 135.3(4) . . ?
P2 O13 P1 133.3(4) . . ?
P2 O21 K1 88.0(3) . . ?
P2 O23 K1 104.9(4) . . ?
P2 O23 H23 109.5 . . ?
K1 O23 H23 121.8 . . ?
C2' O2' K1 142.0(6) . 1_566 ?
C2' O2' H2O 109.5 . . ?
K1 O2' H2O 107.1 1_566 . ?
C3' O3' K1 107.6(7) . 2_665 ?
C3' O3' H3O 109.5 . . ?
K1 O3' H3O 50.2 2_665 . ?
C1' O4' C4' 111.5(7) . . ?
C5' O5' P1 119.4(6) . . ?
C2 N1 C6 123.2(8) . . ?
C2 N1 H1 118.4 . . ?
C6 N1 H1 118.4 . . ?
C2 N3 C4 110.0(8) . . ?
C2 N3 K1 108.9(6) . 1_566 ?
C4 N3 K1 130.4(6) . 1_566 ?
C6 N6 H61 120.0 . . ?
C6 N6 H62 120.0 . . ?
H61 N6 H62 120.0 . . ?
C8 N7 C5 102.3(7) . . ?
C8 N9 C4 106.4(7) . . ?
C8 N9 C1' 126.8(7) . . ?
C4 N9 C1' 126.8(7) . . ?
O4' C1' N9 106.0(7) . . ?
O4' C1' C2' 105.4(7) . . ?
N9 C1' C2' 114.2(7) . . ?
O4' C1' H1' 110.3 . . ?
N9 C1' H1' 110.3 . . ?
C2' C1' H1' 110.3 . . ?
O2' C2' C1' 110.6(7) . . ?
O2' C2' C3' 117.7(8) . . ?
C1' C2' C3' 104.2(7) . . ?
O2' C2' H2' 108.0 . . ?
C1' C2' H2' 108.0 . . ?
C3' C2' H2' 108.0 . . ?
O3' C3' C2' 108.9(9) . . ?
O3' C3' C4' 111.4(9) . . ?
C2' C3' C4' 104.1(7) . . ?
O3' C3' H3' 110.7 . . ?
C2' C3' H3' 110.7 . . ?
C4' C3' H3' 110.7 . . ?
O4' C4' C5' 110.9(8) . . ?
O4' C4' C3' 105.0(7) . . ?
C5' C4' C3' 116.2(9) . . ?
O4' C4' H4' 108.2 . . ?
C5' C4' H4' 108.2 . . ?
C3' C4' H4' 108.2 . . ?
O5' C5' C4' 111.7(8) . . ?
O5' C5' H5'1 109.3 . . ?
C4' C5' H5'1 109.3 . . ?
O5' C5' H5'2 109.3 . . ?
C4' C5' H5'2 109.3 . . ?
H5'1 C5' H5'2 107.9 . . ?
N3 C2 N1 127.1(9) . . ?
N3 C2 H2 116.5 . . ?
N1 C2 H2 116.5 . . ?
N3 C4 C5 127.9(8) . . ?
N3 C4 N9 126.4(8) . . ?
C5 C4 N9 105.7(8) . . ?
C4 C5 N7 111.3(7) . . ?
C4 C5 C6 118.5(8) . . ?
N7 C5 C6 130.2(8) . . ?
N6 C6 N1 119.9(8) . . ?
N6 C6 C5 126.9(8) . . ?
N1 C6 C5 113.2(8) . . ?
N7 C8 N9 114.3(8) . . ?
N7 C8 H8 122.9 . . ?
N9 C8 H8 122.9 . . ?

loop_
_geom_bond_atom_site_label_1
_geom_bond_atom_site_label_2
_geom_bond_distance
_geom_bond_site_symmetry_2
_geom_bond_publ_flag
K1 O11 2.798(8) 1_554 yes
K1 O12 2.694(8) . yes
K1 O21 3.365(8) . yes
K1 O23 2.886(7) . yes
K1 O2' 2.792(8) 1_544 yes
K1 O3' 3.413(10) 2_664 yes
K1 O3' 3.525(11) 1_545 yes
K1 N3 3.165(8) 1_544 yes
P1 O5' 1.600(7) . yes
P1 O11 1.469(7) . yes
P1 O12 1.490(8) . yes
P1 O13 1.601(6) . yes
P2 O13 1.589(6) . yes
P2 O21 1.470(7) . yes
P2 O22 1.499(6) . yes
P2 O23 1.572(6) . yes
K1 O12 2.694(8) . ?
K1 O2' 2.792(8) 1_544 ?
K1 O11 2.798(8) 1_554 ?
K1 O23 2.886(7) . ?
K1 N3 3.165(8) 1_544 ?
K1 O21 3.365(8) . ?
K1 O3' 3.413(10) 2_664 ?
K1 P2 3.624(4) . ?
P1 O11 1.469(7) . ?
P1 O12 1.490(8) . ?
P1 O5' 1.600(7) . ?
P1 O13 1.601(6) . ?
P2 O21 1.470(7) . ?
P2 O22 1.499(6) . ?
P2 O23 1.572(6) . ?
P2 O13 1.589(6) . ?
O23 H23 0.8200 . ?
O2' C2' 1.401(11) . ?
O2' H2O 0.8200 . ?
O3' C3' 1.411(14) . ?
O3' H3O 0.8200 . ?
O4' C1' 1.424(10) . ?
O4' C4' 1.468(11) . ?
O5' C5' 1.447(12) . ?
N1 C2 1.329(12) . ?
N1 C6 1.358(11) . ?
N1 H1 0.8600 . ?
N3 C2 1.325(11) . ?
N3 C4 1.343(12) . ?
N6 C6 1.305(11) . ?
N6 H61 0.8600 . ?
N6 H62 0.8600 . ?
N7 C8 1.326(11) . ?
N7 C5 1.401(11) . ?
N9 C8 1.353(12) . ?
N9 C4 1.372(11) . ?
N9 C1' 1.470(11) . ?
C1' C2' 1.509(12) . ?
C1' H1' 0.9800 . ?
C2' C3' 1.519(12) . ?
C2' H2' 0.9800 . ?
C3' C4' 1.526(13) . ?
C3' H3' 0.9800 . ?
C4' C5' 1.472(14) . ?
C4' H4' 0.9800 . ?
C5' H5'1 0.9700 . ?
C5' H5'2 0.9700 . ?
C2 H2 0.9300 . ?
C4 C5 1.370(13) . ?
C5 C6 1.407(13) . ?
C8 H8 0.9300 . ?

loop_
_geom_hbond_atom_site_label_D
_geom_hbond_atom_site_label_H
_geom_hbond_atom_site_label_A
_geom_hbond_distance_DH
_geom_hbond_distance_HA
_geom_hbond_distance_DA
_geom_hbond_angle_DHA
_geom_hbond_site_symmetry_A
O23 H23 N7 0.82 2.01 2.811(11) 167.3 1_554
O2' H2O O12 0.82 1.91 2.692(10) 158.0 2_665
O3' H3O O11 0.82 2.21 2.918(13) 145.1 2_664
N1 H1 O22 0.86 1.86 2.686(9) 160.9 3_657
N6 H61 O21 0.86 2.09 2.912(10) 158.9 3_657
N6 H61 O22 0.86 2.61 3.257(9) 133.3 3_657
N6 H62 O22 0.86 2.00 2.744(10) 144.4 1_556
C3' H3' O11 0.98 2.55 3.119(12) 116.9 2_664
C5' H5'2 O5' 0.97 2.65 3.592(12) 165.3 2_664
C2 H2 O21 0.93 2.21 3.012(12) 144.6 1_566
C8 H8 O13 0.93 2.25 3.156(11) 164.7 .

loop_
_geom_torsion_atom_site_label_1
_geom_torsion_atom_site_label_2
_geom_torsion_atom_site_label_3
_geom_torsion_atom_site_label_4
_geom_torsion
_geom_torsion_site_symmetry_1
_geom_torsion_site_symmetry_2
_geom_torsion_site_symmetry_3
_geom_torsion_site_symmetry_4
_geom_torsion_publ_flag
O5' P1 O13 P2 157.3(6) . . . . yes
O11 P1 O13 P2 -91.0(7) . . . . yes
O12 P1 O13 P2 40.7(7) . . . . yes
O21 P2 O13 P1 33.6(7) . . . . yes
O22 P2 O13 P1 161.8(5) . . . . yes
O23 P2 O13 P1 -82.9(6) . . . . yes
O12 P1 O5' C5' 53.1(8) . . . . yes
O11 P1 O5' C5' -175.5(8) . . . . yes
O13 P1 O5' C5' -61.9(8) . . . . yes
C4 N9 C1' O4' -147.8(8) . . . . yes
P1 O5' C5' C4' 142.3(7) . . . . yes
O4' C4' C5' O5' -62.3(11) . . . . yes
C3' C4' C5' O5' 57.4(11) . . . . yes
O12 P1 O11 K1 -67.7(10) . . . 1_556 ?
O5' P1 O11 K1 165.1(8) . . . 1_556 ?
O13 P1 O11 K1 58.7(10) . . . 1_556 ?
O11 P1 O12 K1 107.0(7) . . . . ?
O5' P1 O12 K1 -128.0(6) . . . . ?
O13 P1 O12 K1 -19.6(8) . . . . ?
O21 P2 O13 P1 33.6(7) . . . . ?
O22 P2 O13 P1 161.8(5) . . . . ?
O23 P2 O13 P1 -82.9(6) . . . . ?
K1 P2 O13 P1 -33.5(6) . . . . ?
O11 P1 O13 P2 -91.0(7) . . . . ?
O12 P1 O13 P2 40.7(7) . . . . ?
O5' P1 O13 P2 157.3(6) . . . . ?
O22 P2 O21 K1 156.3(3) . . . . ?
O23 P2 O21 K1 30.8(4) . . . . ?
O13 P2 O21 K1 -82.9(3) . . . . ?
O21 P2 O23 K1 -38.1(4) . . . . ?
O22 P2 O23 K1 -168.1(3) . . . . ?
O13 P2 O23 K1 80.1(3) . . . . ?
O11 P1 O5' C5' -175.5(8) . . . . ?
O12 P1 O5' C5' 53.1(8) . . . . ?
O13 P1 O5' C5' -61.9(8) . . . . ?
C4' O4' C1' N9 -138.6(8) . . . . ?
C4' O4' C1' C2' -17.2(10) . . . . ?
C8 N9 C1' O4' 32.7(12) . . . . ?
C4 N9 C1' O4' -147.8(8) . . . . ?
C8 N9 C1' C2' -82.9(11) . . . . ?
C4 N9 C1' C2' 96.5(10) . . . . ?
K1 O2' C2' C1' -6.2(13) 1_566 . . . ?
K1 O2' C2' C3' 113.4(10) 1_566 . . . ?
O4' C1' C2' O2' 157.0(8) . . . . ?
N9 C1' C2' O2' -87.0(9) . . . . ?
O4' C1' C2' C3' 29.6(10) . . . . ?
N9 C1' C2' C3' 145.6(8) . . . . ?
K1 O3' C3' C2' 96.2(7) 2_665 . . . ?
K1 O3' C3' C4' -149.5(6) 2_665 . . . ?
O2' C2' C3' O3' -34.5(12) . . . . ?
C1' C2' C3' O3' 88.4(10) . . . . ?
O2' C2' C3' C4' -153.5(8) . . . . ?
C1' C2' C3' C4' -30.6(11) . . . . ?
C1' O4' C4' C5' 124.0(9) . . . . ?
C1' O4' C4' C3' -2.3(11) . . . . ?
O3' C3' C4' O4' -96.7(9) . . . . ?
C2' C3' C4' O4' 20.6(11) . . . . ?
O3' C3' C4' C5' 140.4(9) . . . . ?
C2' C3' C4' C5' -102.3(10) . . . . ?
P1 O5' C5' C4' 142.3(7) . . . . ?
O4' C4' C5' O5' -62.3(11) . . . . ?
C3' C4' C5' O5' 57.4(11) . . . . ?
C4 N3 C2 N1 -2.3(13) . . . . ?
K1 N3 C2 N1 -151.0(8) 1_566 . . . ?
C6 N1 C2 N3 3.5(15) . . . . ?
C2 N3 C4 C5 -0.2(13) . . . . ?
K1 N3 C4 C5 139.6(8) 1_566 . . . ?
C2 N3 C4 N9 179.7(8) . . . . ?
K1 N3 C4 N9 -40.6(12) 1_566 . . . ?
C8 N9 C4 N3 -179.8(9) . . . . ?
C1' N9 C4 N3 0.7(14) . . . . ?
C8 N9 C4 C5 0.1(10) . . . . ?
C1' N9 C4 C5 -179.5(8) . . . . ?
N3 C4 C5 N7 -179.2(9) . . . . ?
N9 C4 C5 N7 0.9(10) . . . . ?
N3 C4 C5 C6 1.5(14) . . . . ?
N9 C4 C5 C6 -178.4(8) . . . . ?
C8 N7 C5 C4 -1.5(10) . . . . ?
C8 N7 C5 C6 177.7(10) . . . . ?
C2 N1 C6 N6 177.7(9) . . . . ?
C2 N1 C6 C5 -1.8(12) . . . . ?
C4 C5 C6 N6 -180.0(9) . . . . ?
N7 C5 C6 N6 0.9(16) . . . . ?
C4 C5 C6 N1 -0.5(12) . . . . ?
N7 C5 C6 N1 -179.6(9) . . . . ?
C5 N7 C8 N9 1.6(11) . . . . ?
C4 N9 C8 N7 -1.1(11) . . . . ?
C1' N9 C8 N7 178.4(8) . . . . ?
